data_7220249
loop_
_publ_author_name
'Armaghan, Mahsa'
'Lu, Wei-Yu'
'Wu, Di'
'Wei, Yao'
'Yuan, Feng-Ling'
'Weng, Ng Seik'
'MOHHAMADPOUR AMINI, MOSTAFA'
'Zhang, Wen-Hua'
'Young, David James'
'Hor, Andy'
'Lang, Jian-Ping'

_publ_section_title
;
 Isolation of first row transition metal--carboxylate zwitterions
;
_journal_name_full 'RSC Adv.'
_journal_paper_doi 10.1039/C5RA05564D
_journal_year 2015
_chemical_formula_moiety 'C26 H24 N2 O8 Zn, H2 O'
_chemical_formula_sum 'C26 H26 N2 O9 Zn'
_chemical_formula_weight 575.86
_chemical_name_systematic
; 
 ? 
;
_space_group_IT_number 15
_symmetry_cell_setting monoclinic
_symmetry_space_group_name_Hall '-C 2yc'
_symmetry_space_group_name_H-M 'C 1 2/c 1'
_atom_sites_solution_hydrogens geom
_atom_sites_solution_primary direct
_atom_sites_solution_secondary difmap
_audit_creation_method SHELXL-97
_audit_update_record
;
2014-07-10 deposited with the CCDC.
2015-05-07 downloaded from the CCDC.
;
_cell_angle_alpha 90.00
_cell_angle_beta 114.801(2)
_cell_angle_gamma 90.00
_cell_formula_units_Z 4
_cell_length_a 26.264(2)
_cell_length_b 8.4871(8)
_cell_length_c 12.0334(11)
_cell_measurement_reflns_used 4245
_cell_measurement_temperature 293(2)
_cell_measurement_theta_max 28.33
_cell_measurement_theta_min 2.51
_cell_volume 2434.9(4)
_computing_cell_refinement 'Apex II (Bruker, 2011)'
_computing_data_collection 'Apex II (Bruker, 2011)'
_computing_data_reduction 'Apex II (Bruker, 2011)'
_computing_structure_refinement 'SHELXL-97 (Sheldrick, 1997)'
_computing_structure_solution 'SHELXS-97 (Sheldrick, 1990)'
_diffrn_ambient_temperature 293(2)
_diffrn_measured_fraction_theta_full 0.996
_diffrn_measured_fraction_theta_max 0.996
_diffrn_measurement_device_type 'Bruker ApexII'
_diffrn_measurement_method 'Phi and Omega scans'
_diffrn_radiation_monochromator graphite
_diffrn_radiation_source 'fine-focus sealed tube'
_diffrn_radiation_type MoK\a
_diffrn_radiation_wavelength 0.71073
_diffrn_reflns_av_R_equivalents 0.0143
_diffrn_reflns_av_sigmaI/netI 0.0169
_diffrn_reflns_limit_h_max 30
_diffrn_reflns_limit_h_min -34
_diffrn_reflns_limit_k_max 9
_diffrn_reflns_limit_k_min -11
_diffrn_reflns_limit_l_max 15
_diffrn_reflns_limit_l_min -15
_diffrn_reflns_number 7396
_diffrn_reflns_theta_full 27.49
_diffrn_reflns_theta_max 27.49
_diffrn_reflns_theta_min 1.71
_diffrn_standards_decay_% 0
_diffrn_standards_interval_count 0
_diffrn_standards_interval_time 0
_diffrn_standards_number 0
_exptl_absorpt_coefficient_mu 1.069
_exptl_absorpt_correction_T_max 0.9194
_exptl_absorpt_correction_T_min 0.7398
_exptl_absorpt_correction_type multi-scan
_exptl_absorpt_process_details 'SADABS, (Sheldrick 1996)'
_exptl_crystal_colour colorless
_exptl_crystal_density_diffrn 1.571
_exptl_crystal_density_method 'not measured'
_exptl_crystal_description rod
_exptl_crystal_F_000 1192
_exptl_crystal_size_max 0.30
_exptl_crystal_size_mid 0.20
_exptl_crystal_size_min 0.08
_refine_diff_density_max 0.411
_refine_diff_density_min -0.408
_refine_diff_density_rms 0.057
_refine_ls_extinction_method none
_refine_ls_goodness_of_fit_ref 1.034
_refine_ls_hydrogen_treatment mixed
_refine_ls_matrix_type full
_refine_ls_number_parameters 192
_refine_ls_number_reflns 2777
_refine_ls_number_restraints 13
_refine_ls_restrained_S_all 1.038
_refine_ls_R_factor_all 0.0315
_refine_ls_R_factor_gt 0.0281
_refine_ls_shift/su_max 0.001
_refine_ls_shift/su_mean 0.000
_refine_ls_structure_factor_coef Fsqd
_refine_ls_weighting_details 'calc w=1/[\s^2^(Fo^2^)+(0.0543P)^2^+1.5654P] where P=(Fo^2^+2Fc^2^)/3'
_refine_ls_weighting_scheme calc
_refine_ls_wR_factor_gt 0.0827
_refine_ls_wR_factor_ref 0.0850
_reflns_number_gt 2542
_reflns_number_total 2777
_reflns_threshold_expression >2sigma(I)
_cod_data_source_file c5ra05564d2.cif
_cod_data_source_block 14
_cod_original_sg_symbol_H-M C2/c
_cod_database_code 7220249

loop_
_symmetry_equiv_pos_as_xyz
'x, y, z'
'x, -y, z+1/2'
'x+1/2, y+1/2, z'
'x+1/2, -y+1/2, z+1/2'
'-x, -y, -z'
'-x, y, -z-1/2'
'-x+1/2, -y+1/2, -z'
'-x+1/2, y+1/2, -z-1/2'

loop_
_atom_site_label
_atom_site_type_symbol
_atom_site_fract_x
_atom_site_fract_y
_atom_site_fract_z
_atom_site_U_iso_or_equiv
_atom_site_adp_type
_atom_site_occupancy
_atom_site_symmetry_multiplicity
_atom_site_calc_flag
_atom_site_refinement_flags
_atom_site_disorder_assembly
_atom_site_disorder_group
Zn1 Zn 0.5000 0.60441(3) 0.2500 0.02680(10) Uani 1 2 d S . .
O1 O 0.51778(5) 0.63716(17) 0.09840(11) 0.0352(3) Uani 1 1 d D . .
H1 H 0.5434(8) 0.607(3) 0.079(2) 0.053 Uiso 1 1 d D . .
O2 O 0.10533(5) 1.07485(19) 0.06700(13) 0.0437(3) Uani 1 1 d . . .
O3 O 0.13921(6) 0.9206(2) 0.23127(14) 0.0512(4) Uani 1 1 d . . .
O1W O 0.43975(5) 0.42323(17) 0.18534(12) 0.0364(3) Uani 1 1 d D . .
H11 H 0.4168(8) 0.417(3) 0.2170(18) 0.055 Uiso 1 1 d D . .
H12 H 0.4228(9) 0.413(3) 0.1095(9) 0.055 Uiso 1 1 d D . .
O2W O 0.4872(6) 0.1040(7) 0.247(2) 0.131(4) Uani 0.50 1 d PDU A -1
H21 H 0.465(4) 0.180(9) 0.212(10) 0.197 Uiso 0.50 1 d PD B -1
H22 H 0.491(6) 0.101(14) 0.321(5) 0.197 Uiso 0.50 1 d PD C -1
N1 N 0.43639(5) 0.76580(18) 0.13607(12) 0.0287(3) Uani 1 1 d . . .
C1 C 0.48892(7) 0.7541(2) 0.01216(17) 0.0366(4) Uani 1 1 d . . .
H1A H 0.4763 0.7114 -0.0699 0.044 Uiso 1 1 calc R . .
H1B H 0.5139 0.8416 0.0198 0.044 Uiso 1 1 calc R . .
C2 C 0.43924(6) 0.8110(2) 0.03283(15) 0.0291(3) Uani 1 1 d . . .
C3 C 0.39755(8) 0.9030(2) -0.05290(19) 0.0402(4) Uani 1 1 d . . .
H3 H 0.4008 0.9372 -0.1230 0.048 Uiso 1 1 calc R . .
C4 C 0.35120(8) 0.9431(3) -0.03289(18) 0.0404(4) Uani 1 1 d . . .
H4 H 0.3231 1.0047 -0.0899 0.049 Uiso 1 1 calc R . .
C5 C 0.34622(7) 0.8919(2) 0.07236(16) 0.0292(3) Uani 1 1 d . . .
C6 C 0.39118(6) 0.8060(2) 0.15518(15) 0.0302(3) Uani 1 1 d . . .
H6 H 0.3899 0.7745 0.2280 0.036 Uiso 1 1 calc R . .
C7 C 0.29492(7) 0.9203(2) 0.09260(15) 0.0287(3) Uani 1 1 d . . .
C8 C 0.28280(7) 0.8261(2) 0.17403(17) 0.0372(4) Uani 1 1 d . . .
H8 H 0.3077 0.7470 0.2175 0.045 Uiso 1 1 calc R . .
C9 C 0.23422(7) 0.8493(3) 0.19064(17) 0.0371(4) Uani 1 1 d . . .
H9 H 0.2272 0.7869 0.2463 0.044 Uiso 1 1 calc R . .
C10 C 0.19581(6) 0.9647(2) 0.12512(15) 0.0290(3) Uani 1 1 d . . .
C11 C 0.20702(7) 1.0562(2) 0.04270(18) 0.0358(4) Uani 1 1 d . . .
H11A H 0.1814 1.1325 -0.0031 0.043 Uiso 1 1 calc R . .
C12 C 0.25627(7) 1.0350(2) 0.02792(18) 0.0378(4) Uani 1 1 d . . .
H12A H 0.2635 1.0991 -0.0265 0.045 Uiso 1 1 calc R . .
C13 C 0.14279(7) 0.9870(2) 0.14316(15) 0.0322(4) Uani 1 1 d . . .

loop_
_atom_site_aniso_label
_atom_site_aniso_U_11
_atom_site_aniso_U_22
_atom_site_aniso_U_33
_atom_site_aniso_U_23
_atom_site_aniso_U_13
_atom_site_aniso_U_12
Zn1 0.01689(14) 0.03832(17) 0.02800(15) 0.000 0.01216(11) 0.000
O1 0.0246(6) 0.0546(8) 0.0329(6) 0.0072(5) 0.0186(5) 0.0149(5)
O2 0.0249(6) 0.0683(10) 0.0437(7) 0.0064(6) 0.0201(6) 0.0158(6)
O3 0.0351(7) 0.0832(12) 0.0457(8) 0.0118(7) 0.0273(6) 0.0164(7)
O1W 0.0243(6) 0.0503(8) 0.0367(7) -0.0011(6) 0.0148(5) -0.0055(5)
O2W 0.167(11) 0.093(3) 0.130(4) -0.013(5) 0.058(8) -0.003(4)
N1 0.0192(6) 0.0386(8) 0.0314(7) 0.0012(6) 0.0136(5) 0.0042(5)
C1 0.0298(8) 0.0468(11) 0.0432(10) 0.0102(8) 0.0251(8) 0.0102(7)
C2 0.0224(7) 0.0340(9) 0.0355(8) 0.0017(7) 0.0166(6) 0.0031(6)
C3 0.0352(10) 0.0514(12) 0.0429(10) 0.0153(8) 0.0251(8) 0.0120(8)
C4 0.0315(9) 0.0503(11) 0.0445(10) 0.0156(9) 0.0209(8) 0.0153(8)
C5 0.0208(7) 0.0334(9) 0.0366(9) 0.0001(6) 0.0153(7) 0.0042(6)
C6 0.0216(7) 0.0418(9) 0.0308(8) 0.0020(7) 0.0145(6) 0.0051(7)
C7 0.0192(7) 0.0360(9) 0.0327(8) -0.0021(6) 0.0126(6) 0.0043(6)
C8 0.0257(8) 0.0491(11) 0.0406(9) 0.0120(8) 0.0176(7) 0.0137(7)
C9 0.0264(8) 0.0537(11) 0.0362(9) 0.0074(8) 0.0182(7) 0.0080(8)
C10 0.0181(7) 0.0390(9) 0.0312(8) -0.0068(7) 0.0116(6) 0.0011(6)
C11 0.0230(8) 0.0392(9) 0.0486(10) 0.0057(8) 0.0184(7) 0.0101(7)
C12 0.0286(8) 0.0403(10) 0.0527(11) 0.0117(8) 0.0251(8) 0.0084(7)
C13 0.0199(7) 0.0468(10) 0.0321(8) -0.0103(7) 0.0132(6) 0.0010(7)

loop_
_atom_type_symbol
_atom_type_description
_atom_type_scat_dispersion_real
_atom_type_scat_dispersion_imag
_atom_type_scat_source
C C 0.0033 0.0016 'International Tables Vol C Tables 4.2.6.8 and 6.1.1.4'
H H 0.0000 0.0000 'International Tables Vol C Tables 4.2.6.8 and 6.1.1.4'
N N 0.0061 0.0033 'International Tables Vol C Tables 4.2.6.8 and 6.1.1.4'
O O 0.0106 0.0060 'International Tables Vol C Tables 4.2.6.8 and 6.1.1.4'
Zn Zn 0.2839 1.4301 'International Tables Vol C Tables 4.2.6.8 and 6.1.1.4'

loop_
_geom_angle_atom_site_label_1
_geom_angle_atom_site_label_2
_geom_angle_atom_site_label_3
_geom_angle
_geom_angle_site_symmetry_1
_geom_angle_site_symmetry_3
O1 Zn1 O1 164.66(8) . 6_656
O1 Zn1 O1W 100.57(5) . .
O1 Zn1 O1W 90.64(5) 6_656 .
O1 Zn1 O1W 90.64(5) . 6_656
O1 Zn1 O1W 100.57(5) 6_656 6_656
O1W Zn1 O1W 86.29(8) . 6_656
O1 Zn1 N1 94.23(5) . 6_656
O1 Zn1 N1 75.90(5) 6_656 6_656
O1W Zn1 N1 164.22(5) . 6_656
O1W Zn1 N1 88.11(5) 6_656 6_656
O1 Zn1 N1 75.89(5) . .
O1 Zn1 N1 94.23(5) 6_656 .
O1W Zn1 N1 88.12(5) . .
O1W Zn1 N1 164.22(5) 6_656 .
N1 Zn1 N1 100.88(8) 6_656 .
C1 O1 Zn1 119.42(9) . .
C1 O1 H1 104.6(17) . .
Zn1 O1 H1 135.0(18) . .
Zn1 O1W H11 116.7(16) . .
Zn1 O1W H12 117.0(17) . .
H11 O1W H12 109.6(15) . .
H21 O2W H22 106.8(18) . .
C2 N1 C6 119.06(14) . .
C2 N1 Zn1 116.44(10) . .
C6 N1 Zn1 123.93(11) . .
O1 C1 C2 109.91(13) . .
O1 C1 H1A 109.7 . .
C2 C1 H1A 109.7 . .
O1 C1 H1B 109.7 . .
C2 C1 H1B 109.7 . .
H1A C1 H1B 108.2 . .
N1 C2 C3 121.32(14) . .
N1 C2 C1 116.95(14) . .
C3 C2 C1 121.71(15) . .
C4 C3 C2 119.22(17) . .
C4 C3 H3 120.4 . .
C2 C3 H3 120.4 . .
C3 C4 C5 120.47(17) . .
C3 C4 H4 119.8 . .
C5 C4 H4 119.8 . .
C6 C5 C4 116.04(15) . .
C6 C5 C7 121.57(15) . .
C4 C5 C7 122.33(15) . .
N1 C6 C5 123.78(15) . .
N1 C6 H6 118.1 . .
C5 C6 H6 118.1 . .
C12 C7 C8 117.76(15) . .
C12 C7 C5 121.51(16) . .
C8 C7 C5 120.67(15) . .
C9 C8 C7 120.87(16) . .
C9 C8 H8 119.6 . .
C7 C8 H8 119.6 . .
C8 C9 C10 120.76(17) . .
C8 C9 H9 119.6 . .
C10 C9 H9 119.6 . .
C11 C10 C9 118.66(15) . .
C11 C10 C13 121.25(16) . .
C9 C10 C13 120.08(16) . .
C10 C11 C12 120.52(16) . .
C10 C11 H11A 119.7 . .
C12 C11 H11A 119.7 . .
C7 C12 C11 121.41(17) . .
C7 C12 H12A 119.3 . .
C11 C12 H12A 119.3 . .
O3 C13 O2 124.88(15) . .
O3 C13 C10 118.17(16) . .
O2 C13 C10 116.95(15) . .

loop_
_geom_bond_atom_site_label_1
_geom_bond_atom_site_label_2
_geom_bond_distance
_geom_bond_site_symmetry_2
Zn1 O1 2.0827(12) .
Zn1 O1 2.0828(12) 6_656
Zn1 O1W 2.1074(13) .
Zn1 O1W 2.1075(13) 6_656
Zn1 N1 2.1507(14) 6_656
Zn1 N1 2.1507(14) .
O1 C1 1.406(2) .
O1 H1 0.841(10) .
O2 C13 1.268(2) .
O3 C13 1.239(2) .
O1W H11 0.839(10) .
O1W H12 0.836(9) .
O2W H21 0.852(10) .
O2W H22 0.853(10) .
N1 C2 1.332(2) .
N1 C6 1.3445(19) .
C1 C2 1.507(2) .
C1 H1A 0.9700 .
C1 H1B 0.9700 .
C2 C3 1.388(2) .
C3 C4 1.379(2) .
C3 H3 0.9300 .
C4 C5 1.396(2) .
C4 H4 0.9300 .
C5 C6 1.390(2) .
C5 C7 1.486(2) .
C6 H6 0.9300 .
C7 C12 1.386(2) .
C7 C8 1.401(3) .
C8 C9 1.386(2) .
C8 H8 0.9300 .
C9 C10 1.390(3) .
C9 H9 0.9300 .
C10 C11 1.385(3) .
C10 C13 1.508(2) .
C11 C12 1.389(2) .
C11 H11A 0.9300 .
C12 H12A 0.9300 .

loop_
_geom_hbond_atom_site_label_D
_geom_hbond_atom_site_label_H
_geom_hbond_atom_site_label_A
_geom_hbond_distance_DH
_geom_hbond_distance_HA
_geom_hbond_distance_DA
_geom_hbond_angle_DHA
_geom_hbond_site_symmetry_A
O1 H1 O2 0.841(10) 1.712(12) 2.5374(17) 166(3) 3_545
O1W H11 O3 0.839(10) 1.822(11) 2.6558(19) 172(2) 8_546
O1W H12 O2 0.836(9) 1.937(10) 2.758(2) 167(2) 7_565
O2W H21 O1W 0.852(10) 2.15(5) 2.944(9) 155(11) .

loop_
_geom_torsion_atom_site_label_1
_geom_torsion_atom_site_label_2
_geom_torsion_atom_site_label_3
_geom_torsion_atom_site_label_4
_geom_torsion
_geom_torsion_site_symmetry_1
O1 Zn1 O1 C1 -42.12(13) 6_656
O1W Zn1 O1 C1 94.25(14) .
O1W Zn1 O1 C1 -179.41(14) 6_656
N1 Zn1 O1 C1 -91.25(14) 6_656
N1 Zn1 O1 C1 8.92(13) .
O1 Zn1 N1 C2 -2.02(12) .
O1 Zn1 N1 C2 166.08(13) 6_656
O1W Zn1 N1 C2 -103.41(13) .
O1W Zn1 N1 C2 -34.2(3) 6_656
N1 Zn1 N1 C2 89.65(13) 6_656
O1 Zn1 N1 C6 169.18(15) .
O1 Zn1 N1 C6 -22.72(14) 6_656
O1W Zn1 N1 C6 67.78(14) .
O1W Zn1 N1 C6 137.01(18) 6_656
N1 Zn1 N1 C6 -99.16(14) 6_656
Zn1 O1 C1 C2 -13.3(2) .
C6 N1 C2 C3 2.3(3) .
Zn1 N1 C2 C3 173.95(14) .
C6 N1 C2 C1 -176.15(16) .
Zn1 N1 C2 C1 -4.5(2) .
O1 C1 C2 N1 11.2(2) .
O1 C1 C2 C3 -167.24(17) .
N1 C2 C3 C4 -2.6(3) .
C1 C2 C3 C4 175.77(19) .
C2 C3 C4 C5 0.0(3) .
C3 C4 C5 C6 2.6(3) .
C3 C4 C5 C7 -174.53(19) .
C2 N1 C6 C5 0.6(3) .
Zn1 N1 C6 C5 -170.38(13) .
C4 C5 C6 N1 -3.0(3) .
C7 C5 C6 N1 174.14(16) .
C6 C5 C7 C12 164.28(18) .
C4 C5 C7 C12 -18.7(3) .
C6 C5 C7 C8 -18.8(3) .
C4 C5 C7 C8 158.20(19) .
C12 C7 C8 C9 -1.1(3) .
C5 C7 C8 C9 -178.18(18) .
C7 C8 C9 C10 1.2(3) .
C8 C9 C10 C11 0.0(3) .
C8 C9 C10 C13 179.25(17) .
C9 C10 C11 C12 -1.3(3) .
C13 C10 C11 C12 179.48(17) .
C8 C7 C12 C11 -0.2(3) .
C5 C7 C12 C11 176.87(17) .
C10 C11 C12 C7 1.4(3) .
C11 C10 C13 O3 -168.44(19) .
C9 C10 C13 O3 12.4(3) .
C11 C10 C13 O2 10.7(3) .
C9 C10 C13 O2 -168.53(17) .
